data_1516426
loop_
_publ_author_name
'Nobukuni, Hirofumi'
'Tani, Fumito'
'Shimazaki, Yuichi'
'Naruta, Yoshinori'
'Ohkubo, Kei'
'Nakanishi, Tatsuaki'
'Kojima, Takahiko'
'Fukuzumi, Shunichi'
'Seki, Shu'

_publ_section_title
;
 Anisotropic High Electron Mobility and Photodynamics of a Self-Assembled
 Porphyrin Nanotube Including C60Molecules
;
_journal_issue 45
_journal_name_full 'The Journal of Physical Chemistry C'
_journal_page_first 19694
_journal_paper_doi 10.1021/jp9076849
_journal_volume 113
_journal_year 2009
_chemical_formula_sum 'C166 H64 N12 Ni2'
_chemical_formula_weight 2343.81
_space_group_IT_number 15
_symmetry_cell_setting monoclinic
_symmetry_Int_Tables_number 15
_symmetry_space_group_name_Hall '-C 2yc'
_symmetry_space_group_name_H-M 'C 1 2/c 1'
_cell_angle_alpha 90
_cell_angle_beta 115.396(5)
_cell_angle_gamma 90
_cell_formula_units_Z 4
_cell_length_a 36.842(4)
_cell_length_b 14.498(2)
_cell_length_c 24.607(4)
_cell_measurement_reflns_used 80501
_cell_measurement_temperature 133.2
_cell_measurement_theta_max 27.5
_cell_measurement_theta_min 3.0
_cell_volume 11873(3)
_computing_cell_refinement PROCESS-AUTO
_computing_data_collection PROCESS-AUTO
_computing_data_reduction 'teXsan Ver. 1.11'
_computing_publication_material 'teXsan Ver. 1.11'
_computing_structure_refinement 'teXsan Ver. 1.10'
_computing_structure_solution SIR97
_diffrn_measured_fraction_theta_full 0.9973
_diffrn_measured_fraction_theta_max 0.9973
_diffrn_radiation_type 'Mo K\a'
_diffrn_radiation_wavelength 0.7107
_diffrn_reflns_av_R_equivalents 0.051
_diffrn_reflns_limit_h_max 47
_diffrn_reflns_limit_h_min -47
_diffrn_reflns_limit_k_max 18
_diffrn_reflns_limit_k_min -18
_diffrn_reflns_limit_l_max 31
_diffrn_reflns_limit_l_min -31
_diffrn_reflns_number 97678
_diffrn_reflns_theta_full 27.46
_diffrn_reflns_theta_max 27.46
_exptl_absorpt_coefficient_mu 0.382
_exptl_absorpt_correction_T_max 0.963
_exptl_absorpt_correction_T_min 0.933
_exptl_absorpt_correction_type multi-scan
_exptl_crystal_colour brown
_exptl_crystal_density_diffrn 1.311
_exptl_crystal_density_method 'not measured'
_exptl_crystal_description platelet
_exptl_crystal_size_max 0.310
_exptl_crystal_size_mid 0.150
_exptl_crystal_size_min 0.100
_refine_diff_density_max 1.55
_refine_diff_density_min -0.86
_refine_ls_extinction_method none
_refine_ls_goodness_of_fit_ref 1.513
_refine_ls_hydrogen_treatment noref
_refine_ls_number_parameters 839
_refine_ls_number_reflns 13545
_refine_ls_R_factor_gt 0.0767
_refine_ls_shift/su_max 0.0365
_refine_ls_structure_factor_coef Fsqd
_refine_ls_weighting_details 'w = 1/[\s^2^(Fo^2^) + (0.05000(Max(Fo^2^,0) + 2Fc^2^)/3)^2^]'
_refine_ls_weighting_scheme calc
_refine_ls_wR_factor_ref 0.2024
_reflns_number_gt 8869
_reflns_number_total 13545
_reflns_threshold_expression F^2^>2.0\s(F^2^)
_cod_data_source_file jp9076849_si_003.cif
_cod_data_source_block nobukuni
_cod_original_formula_sum 'C166 H64 N12 Ni2 '
_cod_database_code 1516426

loop_
_symmetry_equiv_pos_as_xyz
x,y,z
-x,y,1/2-z
-x,-y,-z
x,-y,1/2+z
1/2+x,1/2+y,z
1/2-x,1/2+y,1/2-z
1/2-x,1/2-y,-z
1/2+x,1/2-y,1/2+z

loop_
_atom_site_label
_atom_site_type_symbol
_atom_site_fract_x
_atom_site_fract_y
_atom_site_fract_z
_atom_site_U_iso_or_equiv
_atom_site_adp_type
_atom_site_occupancy
_atom_site_calc_flag
Ni(1) Ni 0.81446(1) 0.15948(3) 0.68121(2) 0.0235(1) Uani 1.00 d
N(1) N 0.82652(9) 0.2304(2) 0.7523(1) 0.0250(8) Uani 1.00 d
N(2) N 0.81991(9) 0.0484(2) 0.7266(1) 0.0241(7) Uani 1.00 d
N(3) N 0.80400(9) 0.0879(2) 0.6107(1) 0.0254(8) Uani 1.00 d
N(4) N 0.80701(9) 0.2709(2) 0.6350(1) 0.0270(8) Uani 1.00 d
N(5) N 0.7485(1) -0.3404(2) 0.5867(2) 0.057(1) Uani 1.00 d
N(6) N 0.7912(1) 0.6688(2) 0.7466(1) 0.0343(9) Uani 1.00 d
C(1) C 0.8194(1) 0.3242(2) 0.7560(2) 0.0271(9) Uani 1.00 d
C(2) C 0.8355(1) 0.3519(2) 0.8180(2) 0.032(1) Uani 1.00 d
C(3) C 0.8533(1) 0.2772(2) 0.8521(2) 0.0310(10) Uani 1.00 d
C(4) C 0.8466(1) 0.2009(2) 0.8113(2) 0.0262(9) Uani 1.00 d
C(5) C 0.8551(1) 0.1093(2) 0.8290(2) 0.0241(9) Uani 1.00 d
C(6) C 0.8396(1) 0.0378(2) 0.7881(2) 0.0257(9) Uani 1.00 d
C(7) C 0.8383(1) -0.0576(2) 0.8043(2) 0.0298(10) Uani 1.00 d
C(8) C 0.8161(1) -0.1039(2) 0.7521(2) 0.0303(10) Uani 1.00 d
C(9) C 0.8059(1) -0.0389(2) 0.7037(2) 0.0256(9) Uani 1.00 d
C(10) C 0.7907(1) -0.0630(2) 0.6431(2) 0.0264(9) Uani 1.00 d
C(11) C 0.7923(1) -0.0039(2) 0.6002(2) 0.0260(9) Uani 1.00 d
C(12) C 0.7876(1) -0.0306(2) 0.5413(2) 0.0318(10) Uani 1.00 d
C(13) C 0.7979(1) 0.0422(2) 0.5172(2) 0.0322(10) Uani 1.00 d
C(14) C 0.8070(1) 0.1171(2) 0.5592(2) 0.0281(9) Uani 1.00 d
C(15) C 0.8119(1) 0.2083(2) 0.5456(2) 0.0287(9) Uani 1.00 d
C(16) C 0.8080(1) 0.2809(2) 0.5796(2) 0.0293(10) Uani 1.00 d
C(17) C 0.8010(1) 0.3757(2) 0.5605(2) 0.035(1) Uani 1.00 d
C(18) C 0.7942(1) 0.4226(2) 0.6031(2) 0.035(1) Uani 1.00 d
C(19) C 0.7999(1) 0.3586(2) 0.6503(2) 0.0295(10) Uani 1.00 d
C(20) C 0.8041(1) 0.3838(2) 0.7076(2) 0.0285(9) Uani 1.00 d
C(21) C 0.8797(1) 0.0894(2) 0.8945(2) 0.0271(9) Uani 1.00 d
C(22) C 0.8629(1) 0.0537(2) 0.9316(2) 0.0293(10) Uani 1.00 d
C(23) C 0.8869(1) 0.0381(3) 0.9921(2) 0.033(1) Uani 1.00 d
C(24) C 0.9280(1) 0.0576(3) 1.0172(2) 0.036(1) Uani 1.00 d
C(25) C 0.9452(1) 0.0931(2) 0.9807(2) 0.0317(10) Uani 1.00 d
C(26) C 0.9207(1) 0.1088(2) 0.9195(2) 0.0308(10) Uani 1.00 d
C(27) C 0.9871(1) 0.1156(3) 1.0044(2) 0.038(1) Uani 1.00 d
C(28) C 0.7766(1) -0.1602(2) 0.6251(2) 0.0306(9) Uani 1.00 d
C(29) C 0.7408(1) -0.1910(3) 0.6226(2) 0.043(1) Uani 1.00 d
C(30) C 0.7282(1) -0.2804(3) 0.6034(2) 0.056(1) Uani 1.00 d
C(31) C 0.7828(2) -0.3101(3) 0.5893(2) 0.061(2) Uani 1.00 d
C(32) C 0.7986(2) -0.2226(3) 0.6082(2) 0.050(1) Uani 1.00 d
C(33) C 0.8195(1) 0.2264(2) 0.4916(2) 0.0280(9) Uani 1.00 d
C(34) C 0.7915(1) 0.2690(3) 0.4397(2) 0.034(1) Uani 1.00 d
C(35) C 0.8004(1) 0.2821(3) 0.3906(2) 0.037(1) Uani 1.00 d
C(36) C 0.8371(1) 0.2550(3) 0.3932(2) 0.033(1) Uani 1.00 d
C(37) C 0.8655(1) 0.2136(2) 0.4451(2) 0.0292(9) Uani 1.00 d
C(38) C 0.8558(1) 0.1979(2) 0.4935(2) 0.0306(10) Uani 1.00 d
C(39) C 0.9049(1) 0.1868(3) 0.4513(2) 0.033(1) Uani 1.00 d
C(40) C 0.9388(1) 0.1634(3) 0.4627(2) 0.035(1) Uani 1.00 d
C(41) C 0.9782(1) 0.1379(3) 0.4788(2) 0.038(1) Uani 1.00 d
C(42) C 0.7986(1) 0.4831(2) 0.7194(2) 0.0284(9) Uani 1.00 d
C(43) C 0.7657(1) 0.5139(2) 0.7268(2) 0.035(1) Uani 1.00 d
C(44) C 0.7631(1) 0.6063(3) 0.7401(2) 0.039(1) Uani 1.00 d
C(45) C 0.8226(1) 0.6385(3) 0.7391(2) 0.040(1) Uani 1.00 d
C(46) C 0.8276(1) 0.5484(3) 0.7252(2) 0.043(1) Uani 1.00 d
C(47) C 0.9152(4) 0.4518(8) 0.4333(6) 0.211(6) Uani 1.00 d
C(48) C 0.9024(3) 0.5272(5) 0.4656(3) 0.109(3) Uani 1.00 d
C(49) C 0.8640(3) 0.5146(6) 0.4667(3) 0.105(3) Uani 1.00 d
C(50) C 0.8485(3) 0.5799(7) 0.4918(4) 0.122(4) Uani 1.00 d
C(51) C 0.8681(5) 0.6550(8) 0.5157(5) 0.145(5) Uani 1.00 d
C(52) C 0.9075(5) 0.6718(6) 0.5164(3) 0.148(4) Uani 1.00 d
C(53) C 0.9262(3) 0.6064(6) 0.4910(3) 0.138(3) Uani 1.00 d
C(54) C 1.0022(3) 0.5355(8) 0.6551(5) 0.119(4) Uani 1.00 d
C(55) C 0.9599(3) 0.5330(10) 0.6442(6) 0.157(5) Uani 1.00 d
C(56) C 0.9487(3) 0.5618(7) 0.6879(6) 0.129(4) Uani 1.00 d
C(57) C 0.9799(3) 0.5913(5) 0.7448(7) 0.140(5) Uani 1.00 d
C(58) C 0.9681(3) 0.5641(5) 0.7903(6) 0.122(4) Uani 1.00 d
C(59) C 0.9327(2) 0.5132(4) 0.7653(4) 0.090(3) Uani 1.00 d
C(60) C 0.9203(2) 0.5141(7) 0.7013(5) 0.109(4) Uani 1.00 d
C(61) C 0.9023(2) 0.4391(8) 0.6677(3) 0.102(3) Uani 1.00 d
C(62) C 0.9123(3) 0.410(1) 0.6207(4) 0.140(4) Uani 1.00 d
C(63) C 0.9408(3) 0.451(1) 0.6074(4) 0.145(5) Uani 1.00 d
C(64) C 0.9704(3) 0.404(1) 0.5966(4) 0.156(5) Uani 1.00 d
C(65) C 0.9709(3) 0.304(1) 0.5973(4) 0.150(5) Uani 1.00 d
C(66) C 0.9405(3) 0.264(1) 0.6076(5) 0.160(5) Uani 1.00 d
C(67) C 0.9129(2) 0.309(1) 0.6194(4) 0.140(4) Uani 1.00 d
C(68) C 0.9595(3) 0.1800(9) 0.6406(7) 0.160(5) Uani 1.00 d
C(69) C 0.9480(3) 0.1511(8) 0.6856(8) 0.176(6) Uani 1.00 d
C(70) C 0.9011(2) 0.2801(8) 0.6655(5) 0.119(4) Uani 1.00 d
C(71) C 0.9184(3) 0.1996(8) 0.6968(7) 0.140(5) Uani 1.00 d
C(72) C 0.9791(4) 0.1190(5) 0.7437(9) 0.174(6) Uani 1.00 d
C(73) C 0.8947(2) 0.3566(6) 0.6963(3) 0.084(2) Uani 1.00 d
C(74) C 0.9062(2) 0.3545(4) 0.7565(3) 0.064(2) Uani 1.00 d
C(75) C 0.9253(2) 0.4351(5) 0.7914(3) 0.074(2) Uani 1.00 d
C(76) C 0.9552(2) 0.4051(6) 0.8478(3) 0.091(3) Uani 1.00 d
C(77) C 0.9917(3) 0.4546(8) 0.8756(4) 0.117(3) Uani 1.00 d
C(78) C 0.9556(2) 0.3072(6) 0.8487(3) 0.088(3) Uani 1.00 d
C(79) C 0.9917(2) 0.2591(9) 0.8768(4) 0.139(4) Uani 1.00 d
C(80) C 1.0001(4) 0.1774(10) 0.8483(8) 0.173(6) Uani 1.00 d
C(81) C 0.9695(4) 0.1468(6) 0.7928(8) 0.166(6) Uani 1.00 d
C(82) C 0.9311(2) 0.1970(5) 0.7643(6) 0.113(3) Uani 1.00 d
C(83) C 0.9251(2) 0.2757(5) 0.7921(4) 0.082(2) Uani 1.00 d
H(1) H 0.8337 0.4123 0.8322 0.0375 Uiso 1.00 calc
H(2) H 0.8676 0.2749 0.8952 0.0372 Uiso 1.00 calc
H(3) H 0.8510 -0.0832 0.8443 0.0362 Uiso 1.00 calc
H(4) H 0.8085 -0.1679 0.7483 0.0372 Uiso 1.00 calc
H(5) H 0.7781 -0.0893 0.5226 0.0374 Uiso 1.00 calc
H(6) H 0.7987 0.0441 0.4787 0.0389 Uiso 1.00 calc
H(7) H 0.8012 0.4005 0.5243 0.0414 Uiso 1.00 calc
H(8) H 0.7871 0.4867 0.6019 0.0413 Uiso 1.00 calc
H(9) H 0.8347 0.0405 0.9148 0.0360 Uiso 1.00 calc
H(10) H 0.8748 0.0137 1.0171 0.0399 Uiso 1.00 calc
H(11) H 0.9446 0.0466 1.0592 0.0437 Uiso 1.00 calc
H(12) H 0.9326 0.1332 0.8943 0.0370 Uiso 1.00 calc
H(13) H 0.7243 -0.1502 0.6341 0.0516 Uiso 1.00 calc
H(14) H 0.7023 -0.2999 0.6016 0.0696 Uiso 1.00 calc
H(15) H 0.7989 -0.3520 0.5778 0.0711 Uiso 1.00 calc
H(16) H 0.8243 -0.2052 0.6095 0.0623 Uiso 1.00 calc
H(17) H 0.7661 0.2895 0.4381 0.0415 Uiso 1.00 calc
H(18) H 0.7807 0.3101 0.3545 0.0430 Uiso 1.00 calc
H(19) H 0.8434 0.2652 0.3594 0.0383 Uiso 1.00 calc
H(20) H 0.8750 0.1675 0.5290 0.0368 Uiso 1.00 calc
H(21) H 0.7443 0.4718 0.7225 0.0433 Uiso 1.00 calc
H(22) H 0.7397 0.6266 0.7453 0.0465 Uiso 1.00 calc
H(23) H 0.8434 0.6820 0.7439 0.0478 Uiso 1.00 calc
H(24) H 0.8511 0.5309 0.7197 0.0529 Uiso 1.00 calc
H(25) H 0.9169 0.3928 0.4500 0.2144 Uiso 1.00 calc
H(26) H 0.8971 0.4492 0.3908 0.2144 Uiso 1.00 calc
H(27) H 0.9417 0.4664 0.4349 0.2144 Uiso 1.00 calc
H(28) H 0.8477 0.4593 0.4485 0.1288 Uiso 1.00 calc
H(29) H 0.8216 0.5700 0.4907 0.1521 Uiso 1.00 calc
H(30) H 0.8575 0.7008 0.5340 0.1730 Uiso 1.00 calc
H(31) H 0.9213 0.7281 0.5346 0.1597 Uiso 1.00 calc
H(32) H 0.9542 0.6168 0.4914 0.1817 Uiso 1.00 calc

loop_
_atom_site_aniso_label
_atom_site_aniso_U_11
_atom_site_aniso_U_22
_atom_site_aniso_U_33
_atom_site_aniso_U_12
_atom_site_aniso_U_13
_atom_site_aniso_U_23
Ni(1) 0.0402(3) 0.0142(2) 0.0187(2) 0.0004(2) 0.0150(2) -0.0006(2)
N(1) 0.043(2) 0.014(1) 0.021(2) -0.001(1) 0.017(1) 0.001(1)
N(2) 0.038(2) 0.018(1) 0.017(1) -0.001(1) 0.013(1) -0.002(1)
N(3) 0.040(2) 0.017(1) 0.019(2) 0.001(1) 0.013(1) 0.001(1)
N(4) 0.046(2) 0.017(1) 0.022(2) 0.001(1) 0.019(1) -0.002(1)
N(5) 0.108(3) 0.030(2) 0.031(2) -0.020(2) 0.028(2) -0.009(2)
N(6) 0.057(2) 0.021(1) 0.028(2) -0.001(1) 0.021(2) -0.003(1)
C(1) 0.046(2) 0.016(2) 0.027(2) -0.001(1) 0.022(2) -0.004(1)
C(2) 0.053(2) 0.020(2) 0.028(2) -0.001(2) 0.021(2) -0.005(1)
C(3) 0.045(2) 0.024(2) 0.024(2) -0.004(1) 0.015(2) -0.005(1)
C(4) 0.036(2) 0.021(2) 0.022(2) -0.002(1) 0.013(2) -0.003(1)
C(5) 0.034(2) 0.021(2) 0.018(2) 0.001(1) 0.013(1) 0.000(1)
C(6) 0.041(2) 0.016(2) 0.021(2) 0.001(1) 0.014(2) 0.003(1)
C(7) 0.047(2) 0.019(2) 0.024(2) 0.001(1) 0.016(2) 0.002(1)
C(8) 0.051(2) 0.017(2) 0.025(2) 0.001(1) 0.018(2) 0.003(1)
C(9) 0.039(2) 0.016(2) 0.023(2) -0.000(1) 0.015(2) -0.001(1)
C(10) 0.039(2) 0.018(2) 0.023(2) -0.001(1) 0.014(2) -0.003(1)
C(11) 0.038(2) 0.018(2) 0.021(2) 0.000(1) 0.012(2) -0.003(1)
C(12) 0.052(2) 0.021(2) 0.022(2) 0.003(2) 0.016(2) -0.004(1)
C(13) 0.052(2) 0.025(2) 0.020(2) 0.008(2) 0.016(2) -0.002(1)
C(14) 0.043(2) 0.024(2) 0.019(2) 0.005(1) 0.015(2) 0.001(1)
C(15) 0.044(2) 0.025(2) 0.018(2) 0.002(1) 0.014(2) 0.001(1)
C(16) 0.046(2) 0.022(2) 0.024(2) 0.002(1) 0.018(2) 0.002(1)
C(17) 0.059(2) 0.021(2) 0.029(2) 0.004(2) 0.023(2) 0.006(2)
C(18) 0.058(2) 0.022(2) 0.028(2) 0.005(2) 0.020(2) 0.003(2)
C(19) 0.053(2) 0.014(2) 0.027(2) 0.001(1) 0.022(2) -0.001(1)
C(20) 0.046(2) 0.017(2) 0.027(2) 0.000(1) 0.020(2) 0.001(1)
C(21) 0.039(2) 0.020(2) 0.022(2) 0.001(1) 0.013(2) -0.002(1)
C(22) 0.037(2) 0.025(2) 0.026(2) -0.000(1) 0.014(2) -0.002(1)
C(23) 0.045(2) 0.031(2) 0.024(2) -0.001(2) 0.017(2) 0.001(2)
C(24) 0.045(2) 0.032(2) 0.026(2) 0.002(2) 0.010(2) 0.000(2)
C(25) 0.037(2) 0.026(2) 0.030(2) -0.000(1) 0.012(2) -0.004(2)
C(26) 0.037(2) 0.028(2) 0.025(2) -0.003(1) 0.012(2) -0.000(2)
C(27) 0.041(2) 0.037(2) 0.031(2) -0.002(2) 0.012(2) -0.002(2)
C(28) 0.052(2) 0.018(2) 0.020(2) -0.003(2) 0.014(2) -0.002(1)
C(29) 0.050(2) 0.029(2) 0.045(3) -0.004(2) 0.017(2) -0.005(2)
C(30) 0.060(3) 0.038(2) 0.055(3) -0.017(2) 0.009(2) -0.006(2)
C(31) 0.114(5) 0.025(2) 0.066(4) -0.004(2) 0.060(3) -0.008(2)
C(32) 0.081(3) 0.024(2) 0.063(3) -0.002(2) 0.047(3) -0.006(2)
C(33) 0.047(2) 0.022(2) 0.020(2) 0.000(1) 0.019(2) -0.000(1)
C(34) 0.042(2) 0.036(2) 0.025(2) 0.005(2) 0.016(2) 0.004(2)
C(35) 0.046(2) 0.041(2) 0.020(2) 0.002(2) 0.013(2) 0.007(2)
C(36) 0.044(2) 0.037(2) 0.021(2) 0.003(2) 0.017(2) 0.002(2)
C(37) 0.044(2) 0.024(2) 0.021(2) 0.002(1) 0.016(2) -0.002(1)
C(38) 0.048(2) 0.024(2) 0.020(2) 0.006(2) 0.014(2) 0.001(1)
C(39) 0.046(2) 0.034(2) 0.018(2) -0.002(2) 0.014(2) -0.002(1)
C(40) 0.043(2) 0.034(2) 0.026(2) 0.002(2) 0.014(2) 0.001(2)
C(41) 0.045(2) 0.039(2) 0.028(2) 0.000(2) 0.012(2) 0.001(2)
C(42) 0.050(2) 0.018(2) 0.020(2) 0.002(1) 0.019(2) 0.001(1)
C(43) 0.050(2) 0.022(2) 0.040(2) -0.000(2) 0.025(2) -0.003(2)
C(44) 0.051(2) 0.027(2) 0.045(3) 0.003(2) 0.028(2) -0.005(2)
C(45) 0.053(2) 0.025(2) 0.051(3) -0.008(2) 0.030(2) -0.006(2)
C(46) 0.058(3) 0.025(2) 0.061(3) -0.004(2) 0.040(2) -0.011(2)
C(47) 0.26(1) 0.130(10) 0.20(1) -0.003(9) 0.06(1) 0.043(9)
C(48) 0.170(8) 0.063(4) 0.060(5) 0.012(5) 0.017(5) 0.017(4)
C(49) 0.124(7) 0.102(6) 0.068(5) -0.005(5) 0.020(5) 0.020(4)
C(50) 0.184(9) 0.090(6) 0.084(6) 0.034(6) 0.051(6) 0.021(5)
C(51) 0.26(1) 0.086(7) 0.078(6) 0.018(8) 0.060(8) 0.027(5)
C(52) 0.27(1) 0.056(5) 0.039(4) -0.022(7) -0.006(6) 0.016(3)
C(53) 0.215(10) 0.075(5) 0.056(5) -0.017(6) -0.007(5) 0.030(4)
C(54) 0.124(8) 0.137(8) 0.133(9) 0.036(7) 0.090(7) 0.064(7)
C(55) 0.133(9) 0.23(1) 0.17(1) 0.119(9) 0.116(9) 0.151(10)
C(56) 0.120(7) 0.108(7) 0.20(1) 0.054(6) 0.101(8) 0.085(7)
C(57) 0.150(9) 0.066(5) 0.28(1) 0.023(5) 0.17(1) 0.031(7)
C(58) 0.146(8) 0.072(5) 0.22(1) -0.033(5) 0.144(9) -0.051(6)
C(59) 0.108(5) 0.059(4) 0.143(7) -0.002(3) 0.093(5) -0.010(4)
C(60) 0.084(5) 0.130(7) 0.136(8) 0.040(5) 0.071(6) 0.045(6)
C(61) 0.066(4) 0.175(9) 0.065(5) 0.043(5) 0.028(4) 0.036(5)
C(62) 0.062(5) 0.29(2) 0.049(5) 0.038(8) 0.011(4) 0.018(7)
C(63) 0.087(7) 0.27(2) 0.080(7) 0.060(8) 0.038(5) 0.068(8)
C(64) 0.077(6) 0.35(2) 0.037(4) 0.038(10) 0.021(4) 0.018(8)
C(65) 0.073(6) 0.30(2) 0.070(6) -0.009(9) 0.022(4) -0.089(9)
C(66) 0.075(6) 0.29(2) 0.121(8) -0.052(8) 0.047(6) -0.13(1)
C(67) 0.054(4) 0.28(1) 0.081(6) -0.022(7) 0.025(4) -0.084(8)
C(68) 0.105(7) 0.18(1) 0.24(1) -0.084(7) 0.113(9) -0.16(1)
C(69) 0.115(8) 0.124(9) 0.33(2) -0.062(7) 0.14(1) -0.14(1)
C(70) 0.054(4) 0.164(9) 0.133(8) -0.026(5) 0.036(5) -0.076(7)
C(71) 0.085(6) 0.128(8) 0.24(1) -0.059(5) 0.101(8) -0.123(9)
C(72) 0.145(9) 0.049(4) 0.42(2) -0.011(5) 0.21(1) -0.019(8)
C(73) 0.048(3) 0.134(6) 0.066(4) 0.008(3) 0.020(3) -0.017(4)
C(74) 0.055(3) 0.070(4) 0.072(4) -0.004(3) 0.033(3) -0.005(3)
C(75) 0.073(4) 0.080(4) 0.082(5) -0.000(3) 0.045(3) -0.010(4)
C(76) 0.080(5) 0.144(7) 0.067(4) -0.016(5) 0.050(4) -0.014(5)
C(77) 0.093(6) 0.195(10) 0.075(5) -0.032(6) 0.047(5) -0.062(6)
C(78) 0.068(4) 0.120(6) 0.087(5) 0.005(4) 0.043(4) 0.038(5)
C(79) 0.077(5) 0.22(1) 0.131(8) 0.025(7) 0.055(5) 0.117(8)
C(80) 0.120(9) 0.16(1) 0.30(2) 0.059(9) 0.14(1) 0.15(1)
C(81) 0.123(8) 0.072(5) 0.38(2) 0.023(6) 0.18(1) 0.063(9)
C(82) 0.093(5) 0.064(4) 0.22(1) -0.017(4) 0.103(7) -0.015(6)
C(83) 0.061(4) 0.075(4) 0.127(6) 0.000(3) 0.056(4) 0.011(4)

loop_
_atom_type_symbol
_atom_type_description
_atom_type_scat_dispersion_real
_atom_type_scat_dispersion_imag
_atom_type_scat_source
C C 0.003 0.002
;International Tables for Crystallography
(1992, Vol. C, Tables 4.2.6.8 and 6.1.1.1)
;
H H 0.000 0.000
;International Tables for Crystallography
(1992, Vol. C, Table 6.1.1.2)
;
N N 0.006 0.003
;International Tables for Crystallography
(1992, Vol. C, Tables 4.2.6.8 and 6.1.1.1)
;
Ni Ni 0.339 1.112
;International Tables for Crystallography
(1992, Vol. C, Tables 4.2.6.8 and 6.1.1.1)
;

loop_
_geom_angle_atom_site_label_1
_geom_angle_atom_site_label_2
_geom_angle_atom_site_label_3
_geom_angle
_geom_angle_site_symmetry_1
_geom_angle_site_symmetry_3
_geom_angle_publ_flag
N(1) Ni(1) N(2) 89.6(1) . . yes
N(1) Ni(1) N(3) 178.4(1) . . yes
N(1) Ni(1) N(4) 90.5(1) . . yes
N(2) Ni(1) N(3) 90.1(1) . . yes
N(2) Ni(1) N(4) 178.0(1) . . yes
N(3) Ni(1) N(4) 89.8(1) . . yes
Ni(1) N(1) C(1) 127.4(2) . . yes
Ni(1) N(1) C(4) 127.2(2) . . yes
C(1) N(1) C(4) 105.3(3) . . yes
Ni(1) N(2) C(6) 127.3(2) . . yes
Ni(1) N(2) C(9) 126.9(2) . . yes
C(6) N(2) C(9) 105.8(3) . . yes
Ni(1) N(3) C(11) 128.0(2) . . yes
Ni(1) N(3) C(14) 126.9(2) . . yes
C(11) N(3) C(14) 105.2(3) . . yes
Ni(1) N(4) C(16) 127.7(2) . . yes
Ni(1) N(4) C(19) 127.3(2) . . yes
C(16) N(4) C(19) 105.1(3) . . yes
C(30) N(5) C(31) 115.2(4) . . yes
C(44) N(6) C(45) 116.0(3) . . yes
N(1) C(1) C(2) 109.7(3) . . yes
N(1) C(1) C(20) 124.9(3) . . yes
C(2) C(1) C(20) 124.9(3) . . yes
C(1) C(2) C(3) 107.7(3) . . yes
C(2) C(3) C(4) 106.9(3) . . yes
N(1) C(4) C(3) 110.3(3) . . yes
N(1) C(4) C(5) 124.8(3) . . yes
C(3) C(4) C(5) 124.5(3) . . yes
C(4) C(5) C(6) 121.3(3) . . yes
C(4) C(5) C(21) 118.1(3) . . yes
C(6) C(5) C(21) 120.5(3) . . yes
N(2) C(6) C(5) 125.0(3) . . yes
N(2) C(6) C(7) 110.2(3) . . yes
C(5) C(6) C(7) 124.6(3) . . yes
C(6) C(7) C(8) 106.8(3) . . yes
C(7) C(8) C(9) 107.1(3) . . yes
N(2) C(9) C(8) 110.0(3) . . yes
N(2) C(9) C(10) 124.7(3) . . yes
C(8) C(9) C(10) 124.4(3) . . yes
C(9) C(10) C(11) 122.2(3) . . yes
C(9) C(10) C(28) 118.7(3) . . yes
C(11) C(10) C(28) 118.7(3) . . yes
N(3) C(11) C(10) 124.3(3) . . yes
N(3) C(11) C(12) 109.9(3) . . yes
C(10) C(11) C(12) 125.2(3) . . yes
C(11) C(12) C(13) 107.4(3) . . yes
C(12) C(13) C(14) 107.3(3) . . yes
N(3) C(14) C(13) 110.0(3) . . yes
N(3) C(14) C(15) 125.4(3) . . yes
C(13) C(14) C(15) 123.8(3) . . yes
C(14) C(15) C(16) 121.0(3) . . yes
C(14) C(15) C(33) 118.3(3) . . yes
C(16) C(15) C(33) 120.6(3) . . yes
N(4) C(16) C(15) 124.5(3) . . yes
N(4) C(16) C(17) 110.1(3) . . yes
C(15) C(16) C(17) 125.2(3) . . yes
C(16) C(17) C(18) 107.0(3) . . yes
C(17) C(18) C(19) 106.9(3) . . yes
N(4) C(19) C(18) 110.8(3) . . yes
N(4) C(19) C(20) 124.2(3) . . yes
C(18) C(19) C(20) 124.3(3) . . yes
C(1) C(20) C(19) 122.3(3) . . yes
C(1) C(20) C(42) 118.1(3) . . yes
C(19) C(20) C(42) 118.8(3) . . yes
C(5) C(21) C(22) 122.5(3) . . yes
C(5) C(21) C(26) 118.5(3) . . yes
C(22) C(21) C(26) 119.0(3) . . yes
C(21) C(22) C(23) 120.3(3) . . yes
C(22) C(23) C(24) 120.8(4) . . yes
C(23) C(24) C(25) 119.6(4) . . yes
C(24) C(25) C(26) 119.2(3) . . yes
C(24) C(25) C(27) 121.8(4) . . yes
C(26) C(25) C(27) 119.0(4) . . yes
C(21) C(26) C(25) 121.1(4) . . yes
C(25) C(27) C(41) 175.8(4) . 2_756 yes
C(10) C(28) C(29) 121.7(3) . . yes
C(10) C(28) C(32) 121.7(4) . . yes
C(29) C(28) C(32) 116.6(4) . . yes
C(28) C(29) C(30) 119.7(4) . . yes
N(5) C(30) C(29) 124.7(5) . . yes
N(5) C(31) C(32) 125.3(4) . . yes
C(28) C(32) C(31) 118.6(4) . . yes
C(15) C(33) C(34) 123.1(3) . . yes
C(15) C(33) C(38) 117.8(3) . . yes
C(34) C(33) C(38) 119.1(3) . . yes
C(33) C(34) C(35) 119.9(3) . . yes
C(34) C(35) C(36) 120.7(3) . . yes
C(35) C(36) C(37) 119.9(3) . . yes
C(36) C(37) C(38) 119.1(3) . . yes
C(36) C(37) C(39) 122.5(3) . . yes
C(38) C(37) C(39) 118.4(3) . . yes
C(33) C(38) C(37) 121.2(3) . . yes
C(37) C(39) C(40) 173.3(4) . . yes
C(39) C(40) C(41) 177.1(4) . . yes
C(27) C(41) C(40) 177.0(5) 2_756 . yes
C(20) C(42) C(43) 122.5(3) . . yes
C(20) C(42) C(46) 120.9(3) . . yes
C(43) C(42) C(46) 116.6(3) . . yes
C(42) C(43) C(44) 119.7(3) . . yes
N(6) C(44) C(43) 123.7(4) . . yes
N(6) C(45) C(46) 124.3(4) . . yes
C(42) C(46) C(45) 119.6(4) . . yes
C(47) C(48) C(49) 116.3(9) . . yes
C(47) C(48) C(53) 122(1) . . yes
C(49) C(48) C(53) 121.5(9) . . yes
C(48) C(49) C(50) 121.3(9) . . yes
C(49) C(50) C(51) 121(1) . . yes
C(50) C(51) C(52) 120(1) . . yes
C(51) C(52) C(53) 122.2(9) . . yes
C(48) C(53) C(52) 113(1) . . yes
C(55) C(54) C(58) 121(1) . 2_756 yes
C(55) C(54) C(77) 105(1) . 2_756 yes
C(58) C(54) C(77) 120.7(9) 2_756 2_756 yes
C(54) C(55) C(56) 120(1) . . yes
C(54) C(55) C(63) 108(1) . . yes
C(56) C(55) C(63) 120(1) . . yes
C(55) C(56) C(57) 118(1) . . yes
C(55) C(56) C(60) 122(1) . . yes
C(57) C(56) C(60) 106.2(10) . . yes
C(56) C(57) C(57) 121(1) . 2_756 yes
C(56) C(57) C(58) 107.3(9) . . yes
C(57) C(57) C(58) 121(1) 2_756 . yes
C(54) C(58) C(57) 117.9(10) 2_756 . yes
C(54) C(58) C(59) 118.1(9) 2_756 . yes
C(57) C(58) C(59) 110(1) . . yes
C(58) C(59) C(60) 106.0(8) . . yes
C(58) C(59) C(75) 124.2(9) . . yes
C(60) C(59) C(75) 118.8(7) . . yes
C(56) C(60) C(59) 110.1(10) . . yes
C(56) C(60) C(61) 117(1) . . yes
C(59) C(60) C(61) 120.2(8) . . yes
C(60) C(61) C(62) 120(1) . . yes
C(60) C(61) C(73) 120.1(7) . . yes
C(62) C(61) C(73) 108.5(10) . . yes
C(61) C(62) C(63) 124(1) . . yes
C(61) C(62) C(67) 109(1) . . yes
C(63) C(62) C(67) 114(1) . . yes
C(55) C(63) C(62) 114(1) . . yes
C(55) C(63) C(64) 107(1) . . yes
C(62) C(63) C(64) 124(1) . . yes
C(63) C(64) C(65) 119(1) . . yes
C(63) C(64) C(77) 109(1) . 2_756 yes
C(65) C(64) C(77) 119.5(10) . 2_756 yes
C(64) C(65) C(66) 114(1) . . yes
C(64) C(65) C(79) 118(1) . 2_756 yes
C(66) C(65) C(79) 115(1) . 2_756 yes
C(65) C(66) C(67) 125(1) . . yes
C(65) C(66) C(68) 102(1) . . yes
C(67) C(66) C(68) 120(1) . . yes
C(62) C(67) C(66) 120(1) . . yes
C(62) C(67) C(70) 105.1(9) . . yes
C(66) C(67) C(70) 122(1) . . yes
C(66) C(68) C(69) 116(1) . . yes
C(66) C(68) C(80) 110(1) . 2_756 yes
C(69) C(68) C(80) 119(1) . 2_756 yes
C(68) C(69) C(71) 121(1) . . yes
C(68) C(69) C(72) 119(1) . . yes
C(71) C(69) C(72) 108(1) . . yes
C(67) C(70) C(71) 117.5(10) . . yes
C(67) C(70) C(73) 111(1) . . yes
C(71) C(70) C(73) 120.0(9) . . yes
C(69) C(71) C(70) 120(1) . . yes
C(69) C(71) C(82) 107(1) . . yes
C(70) C(71) C(82) 118.6(8) . . yes
C(69) C(72) C(72) 121(1) . 2_756 yes
C(69) C(72) C(81) 110.6(9) . . yes
C(72) C(72) C(81) 116(1) 2_756 . yes
C(61) C(73) C(70) 105.6(8) . . yes
C(61) C(73) C(74) 120.4(7) . . yes
C(70) C(73) C(74) 121.3(8) . . yes
C(73) C(74) C(75) 118.4(6) . . yes
C(73) C(74) C(83) 122.1(6) . . yes
C(75) C(74) C(83) 107.4(6) . . yes
C(59) C(75) C(74) 122.0(6) . . yes
C(59) C(75) C(76) 118.6(7) . . yes
C(74) C(75) C(76) 108.0(6) . . yes
C(75) C(76) C(77) 119.7(8) . . yes
C(75) C(76) C(78) 108.7(6) . . yes
C(77) C(76) C(78) 119.8(8) . . yes
C(54) C(77) C(64) 108.5(9) 2_756 2_756 yes
C(54) C(77) C(76) 118.7(9) 2_756 . yes
C(64) C(77) C(76) 119(1) 2_756 . yes
C(76) C(78) C(79) 120.6(8) . . yes
C(76) C(78) C(83) 107.7(6) . . yes
C(79) C(78) C(83) 120.4(9) . . yes
C(65) C(79) C(78) 122(1) 2_756 . yes
C(65) C(79) C(80) 102(1) 2_756 . yes
C(78) C(79) C(80) 121(1) . . yes
C(68) C(80) C(79) 108(1) 2_756 . yes
C(68) C(80) C(81) 122(1) 2_756 . yes
C(79) C(80) C(81) 117.7(10) . . yes
C(72) C(81) C(80) 120(1) . . yes
C(72) C(81) C(82) 105(1) . . yes
C(80) C(81) C(82) 120(1) . . yes
C(71) C(82) C(81) 108.3(10) . . yes
C(71) C(82) C(83) 118.3(8) . . yes
C(81) C(82) C(83) 119(1) . . yes
C(74) C(83) C(78) 108.2(6) . . yes
C(74) C(83) C(82) 119.5(8) . . yes
C(78) C(83) C(82) 120.7(7) . . yes

loop_
_geom_bond_atom_site_label_1
_geom_bond_atom_site_label_2
_geom_bond_distance
_geom_bond_site_symmetry_2
_geom_bond_publ_flag
Ni(1) N(1) 1.911(3) . yes
Ni(1) N(2) 1.920(3) . yes
Ni(1) N(3) 1.913(3) . yes
Ni(1) N(4) 1.926(3) . yes
N(1) C(1) 1.396(4) . yes
N(1) C(4) 1.384(4) . yes
N(2) C(6) 1.380(4) . yes
N(2) C(9) 1.391(4) . yes
N(3) C(11) 1.388(4) . yes
N(3) C(14) 1.385(4) . yes
N(4) C(16) 1.386(4) . yes
N(4) C(19) 1.383(4) . yes
N(5) C(30) 1.321(6) . yes
N(5) C(31) 1.314(7) . yes
N(6) C(44) 1.334(5) . yes
N(6) C(45) 1.323(5) . yes
C(1) C(2) 1.437(5) . yes
C(1) C(20) 1.381(5) . yes
C(2) C(3) 1.353(5) . yes
C(3) C(4) 1.442(5) . yes
C(4) C(5) 1.391(4) . yes
C(5) C(6) 1.386(4) . yes
C(5) C(21) 1.499(5) . yes
C(6) C(7) 1.445(4) . yes
C(7) C(8) 1.367(5) . yes
C(8) C(9) 1.438(5) . yes
C(9) C(10) 1.394(5) . yes
C(10) C(11) 1.381(5) . yes
C(10) C(28) 1.501(4) . yes
C(11) C(12) 1.436(5) . yes
C(12) C(13) 1.343(5) . yes
C(13) C(14) 1.437(5) . yes
C(14) C(15) 1.395(5) . yes
C(15) C(16) 1.391(5) . yes
C(15) C(33) 1.492(5) . yes
C(16) C(17) 1.439(5) . yes
C(17) C(18) 1.360(5) . yes
C(18) C(19) 1.429(5) . yes
C(19) C(20) 1.398(5) . yes
C(20) C(42) 1.500(4) . yes
C(21) C(22) 1.403(5) . yes
C(21) C(26) 1.395(5) . yes
C(22) C(23) 1.385(5) . yes
C(23) C(24) 1.396(5) . yes
C(24) C(25) 1.401(6) . yes
C(25) C(26) 1.403(5) . yes
C(25) C(27) 1.435(5) . yes
C(27) C(41) 1.205(5) 2_756 yes
C(28) C(29) 1.367(6) . yes
C(28) C(32) 1.394(6) . yes
C(29) C(30) 1.389(6) . yes
C(31) C(32) 1.390(6) . yes
C(33) C(34) 1.395(5) . yes
C(33) C(38) 1.382(5) . yes
C(34) C(35) 1.394(5) . yes
C(35) C(36) 1.382(5) . yes
C(36) C(37) 1.393(5) . yes
C(37) C(38) 1.400(5) . yes
C(37) C(39) 1.447(5) . yes
C(39) C(40) 1.204(5) . yes
C(40) C(41) 1.384(6) . yes
C(42) C(43) 1.378(5) . yes
C(42) C(46) 1.387(5) . yes
C(43) C(44) 1.391(5) . yes
C(45) C(46) 1.382(5) . yes
C(47) C(48) 1.54(2) . yes
C(48) C(49) 1.44(1) . yes
C(48) C(53) 1.42(1) . yes
C(49) C(50) 1.38(1) . yes
C(50) C(51) 1.30(1) . yes
C(51) C(52) 1.46(2) . yes
C(52) C(53) 1.46(2) . yes
C(54) C(55) 1.46(1) . yes
C(54) C(58) 1.38(1) 2_756 yes
C(54) C(77) 1.46(1) 2_756 yes
C(55) C(56) 1.37(1) . yes
C(55) C(63) 1.48(2) . yes
C(56) C(57) 1.44(1) . yes
C(56) C(60) 1.41(1) . yes
C(57) C(57) 1.39(2) 2_756 yes
C(57) C(58) 1.42(1) . yes
C(58) C(59) 1.39(1) . yes
C(59) C(60) 1.44(1) . yes
C(59) C(75) 1.384(9) . yes
C(60) C(61) 1.36(1) . yes
C(61) C(62) 1.42(1) . yes
C(61) C(73) 1.47(1) . yes
C(62) C(63) 1.36(1) . yes
C(62) C(67) 1.46(1) . yes
C(63) C(64) 1.41(1) . yes
C(64) C(65) 1.45(2) . yes
C(64) C(77) 1.46(1) 2_756 yes
C(65) C(66) 1.38(2) . yes
C(65) C(79) 1.41(1) 2_756 yes
C(66) C(67) 1.34(1) . yes
C(66) C(68) 1.47(2) . yes
C(67) C(70) 1.44(1) . yes
C(68) C(69) 1.41(2) . yes
C(68) C(80) 1.39(1) 2_756 yes
C(69) C(71) 1.42(1) . yes
C(69) C(72) 1.47(2) . yes
C(70) C(71) 1.39(1) . yes
C(70) C(73) 1.42(1) . yes
C(71) C(82) 1.52(1) . yes
C(72) C(72) 1.43(2) 2_756 yes
C(72) C(81) 1.45(2) . yes
C(73) C(74) 1.354(8) . yes
C(74) C(75) 1.442(8) . yes
C(74) C(83) 1.426(8) . yes
C(75) C(76) 1.421(9) . yes
C(76) C(77) 1.416(10) . yes
C(76) C(78) 1.42(1) . yes
C(78) C(79) 1.39(1) . yes
C(78) C(83) 1.439(10) . yes
C(79) C(80) 1.48(2) . yes
C(80) C(81) 1.42(2) . yes
C(81) C(82) 1.47(1) . yes
C(82) C(83) 1.40(1) . yes

loop_
_geom_contact_atom_site_label_1
_geom_contact_atom_site_label_2
_geom_contact_distance
_geom_contact_site_symmetry_2
N(1) C(83) 3.394(6) .
N(1) C(74) 3.407(6) .
N(2) C(44) 3.589(5) 6_646
N(4) C(73) 3.175(7) .
N(4) C(70) 3.221(8) .
N(4) C(34) 3.343(5) 7_656
N(5) C(12) 3.407(5) 7_646
N(5) N(6) 3.558(5) 1_545
N(5) C(45) 3.581(6) 1_545
N(6) C(30) 3.366(6) 1_565
N(6) C(8) 3.406(4) 1_565
N(6) C(36) 3.442(5) 4_565
N(6) C(29) 3.468(5) 1_565
N(6) C(35) 3.485(5) 4_565
C(1) C(74) 3.222(6) .
C(2) C(74) 3.530(7) .
C(3) C(83) 3.539(7) .
C(4) C(83) 3.305(7) .
C(13) C(18) 3.453(5) 7_656
C(13) C(17) 3.518(5) 7_656
C(15) C(70) 3.505(8) .
C(16) C(70) 3.167(8) .
C(16) C(73) 3.434(7) .
C(16) C(34) 3.564(5) 7_656
C(16) C(67) 3.581(9) .
C(18) C(73) 3.549(7) .
C(19) C(73) 3.177(7) .
C(20) C(74) 3.448(6) .
C(20) C(73) 3.487(7) .
C(23) C(39) 3.556(5) 4_555
C(24) C(40) 3.561(6) 4_555
C(25) C(41) 3.570(5) 4_555
C(27) C(27) 3.515(8) 3_757
C(30) C(44) 3.458(7) 1_545
C(31) C(45) 3.414(7) 1_545
C(32) C(45) 3.572(7) 1_545
C(38) C(66) 3.321(9) .
C(38) C(67) 3.321(9) .
C(46) C(59) 3.600(8) .
C(48) C(63) 3.34(1) .
C(48) C(64) 3.60(1) .
C(49) C(63) 3.53(1) .
C(52) C(55) 3.53(1) .
C(53) C(63) 3.50(1) .
C(53) C(55) 3.59(1) .
